data_4001910
loop_
_publ_author_name
'Lin, Jian'
'Chai, Ping'
'Diefenbach, Kariem'
'Shatruk, Michael'
'Albrecht-Schmitt, Thomas E.'

_publ_section_title
;
 Challenges in the Search for Magnetic Coupling in 3d/4f Materials:
 Syntheses, Structures, and Magnetic Properties of the Lanthanide Copper
 Heterobimetallic Compounds, RE2Cu(TeO3)2(SO4)2
;
_journal_issue 6
_journal_name_full 'Chemistry of Materials'
_journal_page_first 2187
_journal_paper_doi 10.1021/cm500252q
_journal_volume 26
_journal_year 2014
_chemical_formula_moiety Sm2Cu(TeO3)2(SO4)2
_chemical_formula_sum 'Cu O14 S2 Sm2 Te2'
_chemical_formula_weight 907.56
_chemical_melting_point N//A
_chemical_name_common 'Samarium copper tellurite sulfate'
_chemical_name_systematic
; 
 ? 
;
_space_group_IT_number 2
_symmetry_cell_setting triclinic
_symmetry_space_group_name_Hall '-P 1'
_symmetry_space_group_name_H-M 'P -1'
_atom_sites_solution_hydrogens none
_atom_sites_solution_primary direct
_atom_sites_solution_secondary difmap
_audit_creation_method SHELXL-97
_cell_angle_alpha 62.4110(10)
_cell_angle_beta 73.9820(10)
_cell_angle_gamma 85.4220(10)
_cell_formula_units_Z 1
_cell_length_a 5.2140(6)
_cell_length_b 7.9348(9)
_cell_length_c 8.2384(9)
_cell_measurement_reflns_used 1330
_cell_measurement_temperature 298(2)
_cell_measurement_theta_max 27.510
_cell_measurement_theta_min 2.90
_cell_volume 289.89(6)
_computing_cell_refinement 'smart saint'
_computing_data_collection smart
_computing_data_reduction SAINT
_computing_molecular_graphics 'SHELXP-97 (Sheldrick, 1997)'
_computing_publication_material 'SHELXCIF-97 (Sheldrick, 2000)'
_computing_structure_refinement 'SHELXL-97 (Sheldrick, 1997)'
_computing_structure_solution 'SHELXS-97 (Sheldrick, 1990)'
_diffrn_ambient_temperature 298(2)
_diffrn_detector_area_resol_mean 0
_diffrn_measured_fraction_theta_full 0.980
_diffrn_measured_fraction_theta_max 0.980
_diffrn_measurement_device_type 'BRUKER apex II'
_diffrn_measurement_method '0.5 wide w/ exposures'
_diffrn_radiation_monochromator 'Quazar optics'
_diffrn_radiation_source 'Imus microfocused'
_diffrn_radiation_wavelength 0.71073
_diffrn_reflns_av_R_equivalents 0.0183
_diffrn_reflns_av_sigmaI/netI 0.0192
_diffrn_reflns_limit_h_max 6
_diffrn_reflns_limit_h_min -6
_diffrn_reflns_limit_k_max 10
_diffrn_reflns_limit_k_min -10
_diffrn_reflns_limit_l_max 10
_diffrn_reflns_limit_l_min -10
_diffrn_reflns_number 3324
_diffrn_reflns_theta_full 27.51
_diffrn_reflns_theta_max 27.51
_diffrn_reflns_theta_min 2.90
_exptl_absorpt_coefficient_mu 17.185
_exptl_absorpt_correction_T_max 0.651
_exptl_absorpt_correction_T_min 0.340
_exptl_absorpt_correction_type numerical
_exptl_absorpt_process_details SHELTXPREP
_exptl_crystal_colour 'light green'
_exptl_crystal_density_diffrn 5.199
_exptl_crystal_density_meas ?
_exptl_crystal_density_method 'not measured'
_exptl_crystal_description block
_exptl_crystal_F_000 401
_exptl_crystal_size_max 0.065
_exptl_crystal_size_mid 0.055
_exptl_crystal_size_min 0.025
_refine_diff_density_max 1.483
_refine_diff_density_min -0.997
_refine_diff_density_rms 0.205
_refine_ls_extinction_coef 0
_refine_ls_extinction_method none
_refine_ls_goodness_of_fit_ref 1.191
_refine_ls_hydrogen_treatment none
_refine_ls_matrix_type full
_refine_ls_number_parameters 97
_refine_ls_number_reflns 1304
_refine_ls_number_restraints 0
_refine_ls_restrained_S_all 1.191
_refine_ls_R_factor_all 0.0196
_refine_ls_R_factor_gt 0.0194
_refine_ls_shift/su_max 0.001
_refine_ls_shift/su_mean 0.000
_refine_ls_structure_factor_coef Fsqd
_refine_ls_weighting_details 'calc w=1/[\s^2^(Fo^2^)+(0.0239P)^2^+1.2191P] where P=(Fo^2^+2Fc^2^)/3'
_refine_ls_weighting_scheme calc
_refine_ls_wR_factor_gt 0.0504
_refine_ls_wR_factor_ref 0.0505
_reflns_number_gt 1295
_reflns_number_total 1304
_reflns_threshold_expression >2sigma(I)
_cod_data_source_file cm500252q_si_002.cif
_cod_data_source_block Sm2Cu(TeO3)2(SO4)2
_cod_depositor_comments
;
The following automatic conversions were performed:

'_exptl_crystal_density_meas' value 'N/A' was changed to '?' - the
value is perceived as not measured.

Automatic conversion script
Id: cif_fix_values 3008 2015-01-20 13:52:24Z robertas 
;
_cod_original_sg_symbol_H-M P-1
_cod_database_code 4001910
_d_diffrn_radiation_type MoK\a

loop_
_symmetry_equiv_pos_as_xyz
'x, y, z'
'-x, -y, -z'

loop_
_atom_site_label
_atom_site_type_symbol
_atom_site_fract_x
_atom_site_fract_y
_atom_site_fract_z
_atom_site_U_iso_or_equiv
_atom_site_adp_type
_atom_site_occupancy
_atom_site_symmetry_multiplicity
_atom_site_calc_flag
_atom_site_refinement_flags
Sm1 Sm 1.07337(4) 0.24976(3) 0.01888(3) 0.00947(9) Uani 1 1 d .
Te1 Te 0.51015(5) 0.26839(4) 0.34877(4) 0.00970(9) Uani 1 1 d .
Cu1 Cu 0.0000 0.0000 0.5000 0.01060(16) Uani 1 2 d S
S1 S -0.2497(2) 0.25419(15) 0.74405(16) 0.0108(2) Uani 1 1 d .
O7 O -0.1408(7) 0.4158(5) 0.7527(5) 0.0176(7) Uani 1 1 d .
O4 O -0.1312(7) 0.2513(5) 0.5638(5) 0.0162(7) Uani 1 1 d .
O6 O -0.5413(7) 0.2626(5) 0.7777(5) 0.0178(7) Uani 1 1 d .
O5 O -0.1788(7) 0.0819(5) 0.9036(5) 0.0153(7) Uani 1 1 d .
O3 O 0.7392(6) 0.4363(5) 0.1146(5) 0.0127(6) Uani 1 1 d .
O2 O 0.2715(6) 0.1859(5) 0.2624(5) 0.0126(6) Uani 1 1 d .
O1 O 0.7475(6) 0.0722(4) 0.3470(5) 0.0108(6) Uani 1 1 d .

loop_
_atom_site_aniso_label
_atom_site_aniso_U_11
_atom_site_aniso_U_22
_atom_site_aniso_U_33
_atom_site_aniso_U_23
_atom_site_aniso_U_13
_atom_site_aniso_U_12
Sm1 0.00861(13) 0.00896(13) 0.00972(13) -0.00373(10) -0.00162(9) -0.00034(8)
Te1 0.00683(15) 0.01127(15) 0.01019(16) -0.00474(12) -0.00105(11) -0.00100(10)
Cu1 0.0070(3) 0.0121(4) 0.0093(4) -0.0022(3) -0.0013(3) -0.0021(3)
S1 0.0094(5) 0.0097(5) 0.0111(5) -0.0034(4) -0.0021(4) 0.0004(4)
O7 0.0231(18) 0.0117(16) 0.0182(17) -0.0061(14) -0.0064(14) -0.0030(13)
O4 0.0144(16) 0.0197(17) 0.0138(16) -0.0081(14) -0.0018(13) 0.0000(13)
O6 0.0098(16) 0.0223(18) 0.0185(17) -0.0084(15) -0.0017(13) 0.0014(13)
O5 0.0186(17) 0.0106(15) 0.0156(16) -0.0040(13) -0.0074(13) 0.0034(13)
O3 0.0099(15) 0.0097(15) 0.0142(16) -0.0041(13) 0.0015(12) -0.0035(11)
O2 0.0105(15) 0.0133(15) 0.0124(15) -0.0035(13) -0.0036(12) -0.0041(12)
O1 0.0079(14) 0.0113(14) 0.0123(15) -0.0051(12) -0.0022(12) 0.0018(11)

loop_
_atom_type_symbol
_atom_type_description
_atom_type_scat_dispersion_real
_atom_type_scat_dispersion_imag
_atom_type_scat_source
O O 0.0106 0.0060 'International Tables Vol C Tables 4.2.6.8 and 6.1.1.4'
S S 0.1246 0.1234 'International Tables Vol C Tables 4.2.6.8 and 6.1.1.4'
Cu Cu 0.3201 1.2651 'International Tables Vol C Tables 4.2.6.8 and 6.1.1.4'
Te Te -0.5308 1.6751 'International Tables Vol C Tables 4.2.6.8 and 6.1.1.4'
Sm Sm -0.1638 3.4418 'International Tables Vol C Tables 4.2.6.8 and 6.1.1.4'

loop_
_geom_angle_atom_site_label_1
_geom_angle_atom_site_label_2
_geom_angle_atom_site_label_3
_geom_angle
_geom_angle_site_symmetry_1
_geom_angle_site_symmetry_3
O2 Sm1 O3 84.76(11) 1_655 2_765
O2 Sm1 O6 99.63(12) 1_655 1_754
O3 Sm1 O6 76.44(12) 2_765 1_754
O2 Sm1 O3 93.32(12) 1_655 .
O3 Sm1 O3 71.75(12) 2_765 .
O6 Sm1 O3 144.28(12) 1_754 .
O2 Sm1 O5 81.65(11) 1_655 2_656
O3 Sm1 O5 144.28(11) 2_765 2_656
O6 Sm1 O5 73.53(12) 1_754 2_656
O3 Sm1 O5 141.70(11) . 2_656
O2 Sm1 O7 162.65(12) 1_655 1_654
O3 Sm1 O7 79.99(11) 2_765 1_654
O6 Sm1 O7 84.87(12) 1_754 1_654
O3 Sm1 O7 74.11(11) . 1_654
O5 Sm1 O7 115.65(11) 2_656 1_654
O2 Sm1 O1 68.12(11) 1_655 .
O3 Sm1 O1 125.49(11) 2_765 .
O6 Sm1 O1 151.38(11) 1_754 .
O3 Sm1 O1 64.12(11) . .
O5 Sm1 O1 79.00(11) 2_656 .
O7 Sm1 O1 114.75(11) 1_654 .
O2 Sm1 O5 141.14(11) 1_655 1_654
O3 Sm1 O5 133.77(11) 2_765 1_654
O6 Sm1 O5 87.54(12) 1_754 1_654
O3 Sm1 O5 102.87(11) . 1_654
O5 Sm1 O5 63.74(13) 2_656 1_654
O7 Sm1 O5 55.28(10) 1_654 1_654
O1 Sm1 O5 87.46(11) . 1_654
O2 Sm1 S1 168.58(8) 1_655 1_654
O3 Sm1 S1 106.51(8) 2_765 1_654
O6 Sm1 S1 85.12(9) 1_754 1_654
O3 Sm1 S1 88.64(8) . 1_654
O5 Sm1 S1 89.85(8) 2_656 1_654
O7 Sm1 S1 27.28(8) 1_654 1_654
O1 Sm1 S1 102.88(7) . 1_654
O5 Sm1 S1 28.01(7) 1_654 1_654
O2 Sm1 Cu1 35.22(8) 1_655 1_655
O3 Sm1 Cu1 112.62(8) 2_765 1_655
O6 Sm1 Cu1 125.62(9) 1_754 1_655
O3 Sm1 Cu1 82.37(8) . 1_655
O5 Sm1 Cu1 71.73(8) 2_656 1_655
O7 Sm1 Cu1 148.35(8) 1_654 1_655
O1 Sm1 Cu1 34.00(7) . 1_655
O5 Sm1 Cu1 111.95(8) 1_654 1_655
S1 Sm1 Cu1 134.41(2) 1_654 1_655
O2 Sm1 Te1 82.01(8) 1_655 .
O3 Sm1 Te1 99.69(8) 2_765 .
O6 Sm1 Te1 175.58(9) 1_754 .
O3 Sm1 Te1 31.31(8) . .
O5 Sm1 Te1 110.82(8) 2_656 .
O7 Sm1 Te1 92.39(9) 1_654 .
O1 Sm1 Te1 33.00(7) . .
O5 Sm1 Te1 93.75(8) 1_654 .
S1 Sm1 Te1 94.04(2) 1_654 .
Cu1 Sm1 Te1 57.684(8) 1_655 .
O2 Sm1 Sm1 88.85(8) 1_655 2_765
O3 Sm1 Sm1 36.12(8) 2_765 2_765
O6 Sm1 Sm1 111.11(9) 1_754 2_765
O3 Sm1 Sm1 35.63(7) . 2_765
O5 Sm1 Sm1 170.09(8) 2_656 2_765
O7 Sm1 Sm1 73.94(8) 1_654 2_765
O1 Sm1 Sm1 94.89(7) . 2_765
O5 Sm1 Sm1 124.23(7) 1_654 2_765
S1 Sm1 Sm1 99.18(2) 1_654 2_765
Cu1 Sm1 Sm1 98.834(9) 1_655 2_765
Te1 Sm1 Sm1 64.720(7) . 2_765
O3 Te1 O2 99.91(14) . .
O3 Te1 O1 87.87(14) . .
O2 Te1 O1 92.24(14) . .
O3 Te1 Cu1 138.62(10) . .
O2 Te1 Cu1 38.71(10) . .
O1 Te1 Cu1 93.09(10) . .
O3 Te1 Sm1 41.63(10) . .
O2 Te1 Sm1 94.71(10) . .
O1 Te1 Sm1 46.53(10) . .
Cu1 Te1 Sm1 122.166(11) . .
O1 Cu1 O1 180.0 2_656 1_455
O1 Cu1 O2 87.15(13) 2_656 2_556
O1 Cu1 O2 92.85(13) 1_455 2_556
O1 Cu1 O2 92.85(13) 2_656 .
O1 Cu1 O2 87.15(13) 1_455 .
O2 Cu1 O2 180.0(2) 2_556 .
O1 Cu1 O4 92.07(13) 2_656 .
O1 Cu1 O4 87.93(13) 1_455 .
O2 Cu1 O4 92.64(13) 2_556 .
O2 Cu1 O4 87.36(13) . .
O1 Cu1 O4 87.93(13) 2_656 2_556
O1 Cu1 O4 92.07(13) 1_455 2_556
O2 Cu1 O4 87.36(13) 2_556 2_556
O2 Cu1 O4 92.64(13) . 2_556
O4 Cu1 O4 180.0 . 2_556
O1 Cu1 Te1 118.07(9) 2_656 2_556
O1 Cu1 Te1 61.93(9) 1_455 2_556
O2 Cu1 Te1 35.29(9) 2_556 2_556
O2 Cu1 Te1 144.71(9) . 2_556
O4 Cu1 Te1 106.73(9) . 2_556
O4 Cu1 Te1 73.27(9) 2_556 2_556
O1 Cu1 Te1 61.93(9) 2_656 .
O1 Cu1 Te1 118.07(9) 1_455 .
O2 Cu1 Te1 144.71(9) 2_556 .
O2 Cu1 Te1 35.29(9) . .
O4 Cu1 Te1 73.26(9) . .
O4 Cu1 Te1 106.74(9) 2_556 .
Te1 Cu1 Te1 180.0 2_556 .
O1 Cu1 Sm1 132.82(9) 2_656 1_455
O1 Cu1 Sm1 47.18(9) 1_455 1_455
O2 Cu1 Sm1 138.48(9) 2_556 1_455
O2 Cu1 Sm1 41.52(9) . 1_455
O4 Cu1 Sm1 95.92(9) . 1_455
O4 Cu1 Sm1 84.08(9) 2_556 1_455
Te1 Cu1 Sm1 103.838(7) 2_556 1_455
Te1 Cu1 Sm1 76.162(7) . 1_455
O1 Cu1 Sm1 47.18(9) 2_656 2_656
O1 Cu1 Sm1 132.82(9) 1_455 2_656
O2 Cu1 Sm1 41.52(9) 2_556 2_656
O2 Cu1 Sm1 138.48(9) . 2_656
O4 Cu1 Sm1 84.08(9) . 2_656
O4 Cu1 Sm1 95.92(9) 2_556 2_656
Te1 Cu1 Sm1 76.162(7) 2_556 2_656
Te1 Cu1 Sm1 103.838(7) . 2_656
Sm1 Cu1 Sm1 180.0 1_455 2_656
O4 S1 O6 109.9(2) . .
O4 S1 O7 112.5(2) . .
O6 S1 O7 109.6(2) . .
O4 S1 O5 110.4(2) . .
O6 S1 O5 110.7(2) . .
O7 S1 O5 103.6(2) . .
O4 S1 Sm1 124.93(15) . 1_456
O6 S1 Sm1 125.20(15) . 1_456
O7 S1 Sm1 50.54(14) . 1_456
O5 S1 Sm1 53.11(13) . 1_456
S1 O7 Sm1 102.18(17) . 1_456
S1 O4 Cu1 130.3(2) . .
S1 O6 Sm1 139.7(2) . 1_356
S1 O5 Sm1 138.4(2) . 2_656
S1 O5 Sm1 98.87(16) . 1_456
Sm1 O5 Sm1 116.26(13) 2_656 1_456
Te1 O3 Sm1 135.24(17) . 2_765
Te1 O3 Sm1 107.07(14) . .
Sm1 O3 Sm1 108.25(12) 2_765 .
Te1 O2 Cu1 106.00(15) . .
Te1 O2 Sm1 147.75(17) . 1_455
Cu1 O2 Sm1 103.26(13) . 1_455
Te1 O1 Cu1 118.99(16) . 1_655
Te1 O1 Sm1 100.47(13) . .
Cu1 O1 Sm1 98.82(12) 1_655 .

loop_
_geom_bond_atom_site_label_1
_geom_bond_atom_site_label_2
_geom_bond_distance
_geom_bond_site_symmetry_2
Sm1 O2 2.339(3) 1_655
Sm1 O3 2.372(3) 2_765
Sm1 O6 2.374(3) 1_754
Sm1 O3 2.400(3) .
Sm1 O5 2.458(3) 2_656
Sm1 O7 2.496(4) 1_654
Sm1 O1 2.549(3) .
Sm1 O5 2.558(3) 1_654
Sm1 S1 3.1604(11) 1_654
Sm1 Cu1 3.4341(4) 1_655
Sm1 Te1 3.4540(4) .
Sm1 Sm1 3.8671(6) 2_765
Te1 O3 1.877(3) .
Te1 O2 1.879(3) .
Te1 O1 1.913(3) .
Te1 Cu1 3.1274(4) .
Cu1 O1 1.943(3) 2_656
Cu1 O1 1.943(3) 1_455
Cu1 O2 2.035(3) 2_556
Cu1 O2 2.035(3) .
Cu1 O4 2.297(3) .
Cu1 O4 2.297(3) 2_556
Cu1 Te1 3.1273(4) 2_556
Cu1 Sm1 3.4340(4) 1_455
Cu1 Sm1 3.4340(4) 2_656
S1 O4 1.453(3) .
S1 O6 1.470(4) .
S1 O7 1.482(3) .
S1 O5 1.502(3) .
S1 Sm1 3.1604(11) 1_456
O7 Sm1 2.496(4) 1_456
O6 Sm1 2.374(3) 1_356
O5 Sm1 2.458(3) 2_656
O5 Sm1 2.558(3) 1_456
O3 Sm1 2.372(3) 2_765
O2 Sm1 2.339(3) 1_455
O1 Cu1 1.943(3) 1_655

loop_
_geom_torsion_atom_site_label_1
_geom_torsion_atom_site_label_2
_geom_torsion_atom_site_label_3
_geom_torsion_atom_site_label_4
_geom_torsion
_geom_torsion_site_symmetry_1
_geom_torsion_site_symmetry_4
O2 Sm1 Te1 O3 110.09(17) 1_655 .
O3 Sm1 Te1 O3 26.8(2) 2_765 .
O6 Sm1 Te1 O3 -1.9(11) 1_754 .
O5 Sm1 Te1 O3 -172.06(18) 2_656 .
O7 Sm1 Te1 O3 -53.41(17) 1_654 .
O1 Sm1 Te1 O3 171.8(2) . .
O5 Sm1 Te1 O3 -108.76(17) 1_654 .
S1 Sm1 Te1 O3 -80.68(15) 1_654 .
Cu1 Sm1 Te1 O3 137.55(15) 1_655 .
Sm1 Sm1 Te1 O3 17.57(15) 2_765 .
O2 Sm1 Te1 O2 -150.29(18) 1_655 .
O3 Sm1 Te1 O2 126.46(13) 2_765 .
O6 Sm1 Te1 O2 97.7(11) 1_754 .
O3 Sm1 Te1 O2 99.63(18) . .
O5 Sm1 Te1 O2 -72.43(13) 2_656 .
O7 Sm1 Te1 O2 46.21(12) 1_654 .
O1 Sm1 Te1 O2 -88.62(17) . .
O5 Sm1 Te1 O2 -9.14(12) 1_654 .
S1 Sm1 Te1 O2 18.94(10) 1_654 .
Cu1 Sm1 Te1 O2 -122.83(10) 1_655 .
Sm1 Sm1 Te1 O2 117.19(10) 2_765 .
O2 Sm1 Te1 O1 -61.67(15) 1_655 .
O3 Sm1 Te1 O1 -144.92(15) 2_765 .
O6 Sm1 Te1 O1 -173.6(11) 1_754 .
O3 Sm1 Te1 O1 -171.8(2) . .
O5 Sm1 Te1 O1 16.19(16) 2_656 .
O7 Sm1 Te1 O1 134.83(15) 1_654 .
O5 Sm1 Te1 O1 79.48(15) 1_654 .
S1 Sm1 Te1 O1 107.56(13) 1_654 .
Cu1 Sm1 Te1 O1 -34.21(13) 1_655 .
Sm1 Sm1 Te1 O1 -154.19(13) 2_765 .
O2 Sm1 Te1 Cu1 -121.10(8) 1_655 .
O3 Sm1 Te1 Cu1 155.64(8) 2_765 .
O6 Sm1 Te1 Cu1 126.9(11) 1_754 .
O3 Sm1 Te1 Cu1 128.81(15) . .
O5 Sm1 Te1 Cu1 -43.25(9) 2_656 .
O7 Sm1 Te1 Cu1 75.40(8) 1_654 .
O1 Sm1 Te1 Cu1 -59.43(13) . .
O5 Sm1 Te1 Cu1 20.04(7) 1_654 .
S1 Sm1 Te1 Cu1 48.12(2) 1_654 .
Cu1 Sm1 Te1 Cu1 -93.641(12) 1_655 .
Sm1 Sm1 Te1 Cu1 146.378(12) 2_765 .
O3 Te1 Cu1 O1 148.86(18) . 2_656
O2 Te1 Cu1 O1 148.3(2) . 2_656
O1 Te1 Cu1 O1 58.58(17) . 2_656
Sm1 Te1 Cu1 O1 97.32(10) . 2_656
O3 Te1 Cu1 O1 -31.14(18) . 1_455
O2 Te1 Cu1 O1 -31.7(2) . 1_455
O1 Te1 Cu1 O1 -121.42(17) . 1_455
Sm1 Te1 Cu1 O1 -82.68(10) . 1_455
O3 Te1 Cu1 O2 -179.4(2) . 2_556
O2 Te1 Cu1 O2 180.0 . 2_556
O1 Te1 Cu1 O2 90.27(19) . 2_556
Sm1 Te1 Cu1 O2 129.01(17) . 2_556
O3 Te1 Cu1 O2 0.6(2) . .
O1 Te1 Cu1 O2 -89.73(19) . .
Sm1 Te1 Cu1 O2 -50.99(17) . .
O3 Te1 Cu1 O4 -109.42(18) . .
O2 Te1 Cu1 O4 -109.97(19) . .
O1 Te1 Cu1 O4 160.30(13) . .
Sm1 Te1 Cu1 O4 -160.96(9) . .
O3 Te1 Cu1 O4 70.58(18) . 2_556
O2 Te1 Cu1 O4 70.03(19) . 2_556
O1 Te1 Cu1 O4 -19.70(13) . 2_556
Sm1 Te1 Cu1 O4 19.04(9) . 2_556
O3 Te1 Cu1 Te1 -126(16) . 2_556
O2 Te1 Cu1 Te1 -127(16) . 2_556
O1 Te1 Cu1 Te1 144(16) . 2_556
Sm1 Te1 Cu1 Te1 -178(16) . 2_556
O3 Te1 Cu1 Sm1 -8.76(15) . 1_455
O2 Te1 Cu1 Sm1 -9.31(17) . 1_455
O1 Te1 Cu1 Sm1 -99.04(10) . 1_455
Sm1 Te1 Cu1 Sm1 -60.298(11) . 1_455
O3 Te1 Cu1 Sm1 171.24(15) . 2_656
O2 Te1 Cu1 Sm1 170.69(17) . 2_656
O1 Te1 Cu1 Sm1 80.96(10) . 2_656
Sm1 Te1 Cu1 Sm1 119.702(11) . 2_656
O4 S1 O7 Sm1 -117.47(19) . 1_456
O6 S1 O7 Sm1 119.96(19) . 1_456
O5 S1 O7 Sm1 1.8(2) . 1_456
O6 S1 O4 Cu1 -97.9(3) . .
O7 S1 O4 Cu1 139.7(2) . .
O5 S1 O4 Cu1 24.5(3) . .
Sm1 S1 O4 Cu1 83.1(3) 1_456 .
O1 Cu1 O4 S1 -59.7(3) 2_656 .
O1 Cu1 O4 S1 120.3(3) 1_455 .
O2 Cu1 O4 S1 27.5(3) 2_556 .
O2 Cu1 O4 S1 -152.5(3) . .
O4 Cu1 O4 S1 6(18) 2_556 .
Te1 Cu1 O4 S1 60.5(3) 2_556 .
Te1 Cu1 O4 S1 -119.5(3) . .
Sm1 Cu1 O4 S1 166.9(3) 1_455 .
Sm1 Cu1 O4 S1 -13.1(3) 2_656 .
O4 S1 O6 Sm1 173.9(3) . 1_356
O7 S1 O6 Sm1 -62.0(4) . 1_356
O5 S1 O6 Sm1 51.7(4) . 1_356
Sm1 S1 O6 Sm1 -7.0(4) 1_456 1_356
O4 S1 O5 Sm1 -29.3(4) . 2_656
O6 S1 O5 Sm1 92.6(3) . 2_656
O7 S1 O5 Sm1 -150.0(3) . 2_656
Sm1 S1 O5 Sm1 -148.2(4) 1_456 2_656
O4 S1 O5 Sm1 118.99(18) . 1_456
O6 S1 O5 Sm1 -119.15(19) . 1_456
O7 S1 O5 Sm1 -1.8(2) . 1_456
O2 Te1 O3 Sm1 133.3(2) . 2_765
O1 Te1 O3 Sm1 -134.8(2) . 2_765
Cu1 Te1 O3 Sm1 132.92(16) . 2_765
Sm1 Te1 O3 Sm1 -140.8(3) . 2_765
O2 Te1 O3 Sm1 -85.93(16) . .
O1 Te1 O3 Sm1 5.98(14) . .
Cu1 Te1 O3 Sm1 -86.28(17) . .
O2 Sm1 O3 Te1 -68.69(15) 1_655 .
O3 Sm1 O3 Te1 -152.1(2) 2_765 .
O6 Sm1 O3 Te1 179.75(15) 1_754 .
O5 Sm1 O3 Te1 12.0(3) 2_656 .
O7 Sm1 O3 Te1 123.48(17) 1_654 .
O1 Sm1 O3 Te1 -4.98(12) . .
O5 Sm1 O3 Te1 75.73(16) 1_654 .
S1 Sm1 O3 Te1 100.05(13) 1_654 .
Cu1 Sm1 O3 Te1 -35.13(12) 1_655 .
Sm1 Sm1 O3 Te1 -152.1(2) 2_765 .
O2 Sm1 O3 Sm1 83.37(14) 1_655 2_765
O3 Sm1 O3 Sm1 0.0 2_765 2_765
O6 Sm1 O3 Sm1 -28.2(3) 1_754 2_765
O5 Sm1 O3 Sm1 164.09(13) 2_656 2_765
O7 Sm1 O3 Sm1 -84.46(14) 1_654 2_765
O1 Sm1 O3 Sm1 147.08(17) . 2_765
O5 Sm1 O3 Sm1 -132.20(13) 1_654 2_765
S1 Sm1 O3 Sm1 -107.88(11) 1_654 2_765
Cu1 Sm1 O3 Sm1 116.93(12) 1_655 2_765
Te1 Sm1 O3 Sm1 152.1(2) . 2_765
O3 Te1 O2 Cu1 -179.63(15) . .
O1 Te1 O2 Cu1 92.15(16) . .
Sm1 Te1 O2 Cu1 138.70(12) . .
O3 Te1 O2 Sm1 -25.2(4) . 1_455
O1 Te1 O2 Sm1 -113.5(3) . 1_455
Cu1 Te1 O2 Sm1 154.4(4) . 1_455
Sm1 Te1 O2 Sm1 -66.9(3) . 1_455
O1 Cu1 O2 Te1 -27.66(17) 2_656 .
O1 Cu1 O2 Te1 152.34(17) 1_455 .
O2 Cu1 O2 Te1 164(43) 2_556 .
O4 Cu1 O2 Te1 64.29(16) . .
O4 Cu1 O2 Te1 -115.71(16) 2_556 .
Te1 Cu1 O2 Te1 180.0 2_556 .
Sm1 Cu1 O2 Te1 166.3(2) 1_455 .
Sm1 Cu1 O2 Te1 -13.7(2) 2_656 .
O1 Cu1 O2 Sm1 166.05(14) 2_656 1_455
O1 Cu1 O2 Sm1 -13.95(14) 1_455 1_455
O2 Cu1 O2 Sm1 -3(42) 2_556 1_455
O4 Cu1 O2 Sm1 -102.00(14) . 1_455
O4 Cu1 O2 Sm1 78.00(14) 2_556 1_455
Te1 Cu1 O2 Sm1 13.7(2) 2_556 1_455
Te1 Cu1 O2 Sm1 -166.3(2) . 1_455
Sm1 Cu1 O2 Sm1 180.0 2_656 1_455
O3 Te1 O1 Cu1 100.83(19) . 1_655
O2 Te1 O1 Cu1 -159.33(19) . 1_655
Cu1 Te1 O1 Cu1 -120.58(16) . 1_655
Sm1 Te1 O1 Cu1 106.3(2) . 1_655
O3 Te1 O1 Sm1 -5.47(13) . .
O2 Te1 O1 Sm1 94.37(13) . .
Cu1 Te1 O1 Sm1 133.12(9) . .
O2 Sm1 O1 Te1 110.06(15) 1_655 .
O3 Sm1 O1 Te1 44.08(18) 2_765 .
O6 Sm1 O1 Te1 178.98(18) 1_754 .
O3 Sm1 O1 Te1 4.75(11) . .
O5 Sm1 O1 Te1 -164.61(15) 2_656 .
O7 Sm1 O1 Te1 -51.28(16) 1_654 .
O5 Sm1 O1 Te1 -100.88(13) 1_654 .
S1 Sm1 O1 Te1 -77.32(12) 1_654 .
Cu1 Sm1 O1 Te1 121.83(19) 1_655 .
Sm1 Sm1 O1 Te1 23.27(11) 2_765 .
O2 Sm1 O1 Cu1 -11.77(12) 1_655 1_655
O3 Sm1 O1 Cu1 -77.75(16) 2_765 1_655
O6 Sm1 O1 Cu1 57.1(3) 1_754 1_655
O3 Sm1 O1 Cu1 -117.08(15) . 1_655
O5 Sm1 O1 Cu1 73.56(13) 2_656 1_655
O7 Sm1 O1 Cu1 -173.12(11) 1_654 1_655
O5 Sm1 O1 Cu1 137.29(13) 1_654 1_655
S1 Sm1 O1 Cu1 160.85(9) 1_654 1_655
Te1 Sm1 O1 Cu1 -121.83(19) . 1_655
Sm1 Sm1 O1 Cu1 -98.56(10) 2_765 1_655
